data_2206092
loop_
_publ_author_name
'Bobev, Svilen'
'Bauer, Eric D.'

_publ_section_title
;
 YbAg~<i>x~</i>Si~2{-~<i>x</i>} [<i>x</i> = 0.28(1)] with the
 tetragonal \a-ThSi~2~ structure type
;
_journal_issue 6
_journal_name_full 'Acta Crystallographica Section E'
_journal_page_first i96
_journal_page_last i98
_journal_paper_doi 10.1107/S1600536805013103
_journal_volume 61
_journal_year 2005
_chemical_formula_iupac 'Yb Ag.28 Si1.72'
_chemical_formula_structural 'Yb (Ag.28 Si1.72)'
_chemical_formula_sum 'Ag0.28 Si1.72 Yb'
_chemical_formula_weight 251.76
_chemical_name_common 'Ag.28(1) Si1.72(1) Yb'
_chemical_name_systematic
;
ytterbium silver silicide
;
_space_group_IT_number 141
_symmetry_cell_setting tetragonal
_symmetry_space_group_name_Hall '-I 4bd 2'
_symmetry_space_group_name_H-M 'I 41/a m d :2'
_atom_sites_solution_primary direct
_atom_sites_solution_secondary difmap
_audit_creation_method SHELXL-97
_cell_angle_alpha 90.00
_cell_angle_beta 90.00
_cell_angle_gamma 90.00
_cell_formula_units_Z 4
_cell_length_a 4.0757(2)
_cell_length_b 4.0757(2)
_cell_length_c 14.1965(11)
_cell_measurement_reflns_used 796
_cell_measurement_temperature 293(2)
_cell_measurement_theta_max 30.9
_cell_measurement_theta_min 5.20
_cell_volume 235.82(2)
_computing_cell_refinement SMART
_computing_data_collection 'SMART (Bruker, 2002)'
_computing_data_reduction 'SAINT (Bruker, 2002)'
_computing_molecular_graphics 'XP in SHELXTL'
_computing_publication_material SHELXTL
_computing_structure_refinement SHELXTL
_computing_structure_solution 'SHELXTL (Sheldrick, 2001)'
_diffrn_ambient_temperature 293(2)
_diffrn_detector_area_resol_mean 8.3
_diffrn_measured_fraction_theta_full 1.000
_diffrn_measured_fraction_theta_max 1.000
_diffrn_measurement_device_type 'Bruker APEX SMART'
_diffrn_measurement_method \w
_diffrn_radiation_monochromator graphite
_diffrn_radiation_source 'fine-focus sealed tube'
_diffrn_radiation_type MoK\a
_diffrn_radiation_wavelength 0.71073
_diffrn_reflns_av_R_equivalents 0.0180
_diffrn_reflns_av_sigmaI/netI 0.0124
_diffrn_reflns_limit_h_max 5
_diffrn_reflns_limit_h_min -5
_diffrn_reflns_limit_k_max 4
_diffrn_reflns_limit_k_min -5
_diffrn_reflns_limit_l_max 19
_diffrn_reflns_limit_l_min -20
_diffrn_reflns_number 796
_diffrn_reflns_theta_full 30.93
_diffrn_reflns_theta_max 30.93
_diffrn_reflns_theta_min 5.20
_diffrn_standards_decay_% 0
_diffrn_standards_interval_count 0
_diffrn_standards_number 0
_exptl_absorpt_coefficient_mu 42.366
_exptl_absorpt_correction_T_max 0.280
_exptl_absorpt_correction_T_min 0.155
_exptl_absorpt_correction_type multi-scan
_exptl_absorpt_process_details '(SADABS; Sheldrick, 2003)'
_exptl_crystal_colour grey
_exptl_crystal_density_diffrn 7.091
_exptl_crystal_density_method 'not measured'
_exptl_crystal_description bar
_exptl_crystal_F_000 429
_exptl_crystal_size_max 0.05
_exptl_crystal_size_mid 0.04
_exptl_crystal_size_min 0.03
_refine_diff_density_max .454
_refine_diff_density_min -.655
_refine_ls_extinction_coef 0.0086(6)
_refine_ls_extinction_expression Fc^*^=kFc[1+0.001xFc^2^\l^3^/sin(2\q)]^-1/4^
_refine_ls_extinction_method SHELXL97
_refine_ls_goodness_of_fit_ref 1.233
_refine_ls_hydrogen_treatment none
_refine_ls_matrix_type full
_refine_ls_number_parameters 9
_refine_ls_number_reflns 118
_refine_ls_number_restraints 0
_refine_ls_restrained_S_all 1.233
_refine_ls_R_factor_all 0.0113
_refine_ls_R_factor_gt 0.0091
_refine_ls_shift/su_max 0.000
_refine_ls_shift/su_mean 0.000
_refine_ls_structure_factor_coef Fsqd
_refine_ls_weighting_details 'w = 1/[\s^2^(Fo^2^)+(0.0097P)^2^+0.0681P] where P = (Fo^2^+2Fc^2^)/3'
_refine_ls_weighting_scheme calc
_refine_ls_wR_factor_gt 0.0196
_refine_ls_wR_factor_ref 0.0203
_reflns_number_gt 107
_reflns_number_total 118
_reflns_threshold_expression I>2\s(I)
_cod_data_source_file wm6066.cif
_cod_data_source_block I
_cod_depositor_comments
;
The following automatic conversions were performed:
'_symmetry_cell_setting' value 'Tetragonal' changed to 'tetragonal'
according to '/home/saulius/struct/CIF-dictionaries/cif_core.dic'
dictionary named 'cif_core.dic' version 2.4.1 from 2010-06-29.

Automatic conversion script
Id: cif_fix_enum 1527 2010-12-29 10:47:43Z saulius 

The following automatic conversions were performed:

'_symmetry_cell_setting' value 'Tetragonal' changed to 'tetragonal'
according to /home/saulius/struct/CIF-dictionaries/cif_core.dic
dictionary named 'cif_core.dic' version 2.4.1 from 2010-06-29.

Automatic conversion script
Id: cif_fix_values 1715 2011-07-08 13:25:40Z adriana 
;
_cod_original_sg_symbol_H-M 'I 41/a m d'
_cod_original_formula_sum 'Ag.28 Si1.72 Yb'
_cod_database_code 2206092
_cod_database_fobs_code 2206092

loop_
_symmetry_equiv_pos_as_xyz
'x, y, z'
'-x+1/2, -y, z+1/2'
'-y+1/4, x+3/4, z+1/4'
'y+1/4, -x+1/4, z+3/4'
'-x+1/2, y, -z+1/2'
'x, -y, -z'
'y+1/4, x+3/4, -z+1/4'
'-y+1/4, -x+1/4, -z+3/4'
'x+1/2, y+1/2, z+1/2'
'-x+1, -y+1/2, z+1'
'-y+3/4, x+5/4, z+3/4'
'y+3/4, -x+3/4, z+5/4'
'-x+1, y+1/2, -z+1'
'x+1/2, -y+1/2, -z+1/2'
'y+3/4, x+5/4, -z+3/4'
'-y+3/4, -x+3/4, -z+5/4'
'-x, -y, -z'
'x-1/2, y, -z-1/2'
'y-1/4, -x-3/4, -z-1/4'
'-y-1/4, x-1/4, -z-3/4'
'x-1/2, -y, z-1/2'
'-x, y, z'
'-y-1/4, -x-3/4, z-1/4'
'y-1/4, x-1/4, z-3/4'
'-x+1/2, -y+1/2, -z+1/2'
'x, y+1/2, -z'
'y+1/4, -x-1/4, -z+1/4'
'-y+1/4, x+1/4, -z-1/4'
'x, -y+1/2, z'
'-x+1/2, y+1/2, z+1/2'
'-y+1/4, -x-1/4, z+1/4'
'y+1/4, x+1/4, z-1/4'

loop_
_atom_site_label
_atom_site_fract_x
_atom_site_fract_y
_atom_site_fract_z
_atom_site_U_iso_or_equiv
_atom_site_adp_type
_atom_site_calc_flag
_atom_site_refinement_flags
_atom_site_occupancy
_atom_site_type_symbol
Yb 0.0000 0.7500 0.1250 0.00700(14) Uani d S 1 Yb
Si 0.0000 0.2500 0.29237(6) 0.0077(4) Uani d SP 0.858(4) Si
Ag 0.0000 0.2500 0.29237(6) 0.0077(4) Uani d SP 0.142(4) Ag

loop_
_atom_site_aniso_label
_atom_site_aniso_U_11
_atom_site_aniso_U_22
_atom_site_aniso_U_33
_atom_site_aniso_U_12
_atom_site_aniso_U_13
_atom_site_aniso_U_23
Yb 0.00575(15) 0.00575(15) 0.00951(17) 0.000 0.000 0.000
Si 0.0044(5) 0.0145(6) 0.0041(4) 0.000 0.000 0.000
Ag 0.0044(5) 0.0145(6) 0.0041(4) 0.000 0.000 0.000

loop_
_atom_type_symbol
_atom_type_description
_atom_type_scat_dispersion_real
_atom_type_scat_dispersion_imag
_atom_type_scat_source
Si Si .0817 .0704 'International Tables Vol C Tables 4.2.6.8 and 6.1.1.4'
Ag Ag -.8971 1.1015 'International Tables Vol C Tables 4.2.6.8 and 6.1.1.4'
Yb Yb -.3850 5.5486 'International Tables Vol C Tables 4.2.6.8 and 6.1.1.4'

loop_
_geom_angle_atom_site_label_1
_geom_angle_atom_site_label_2
_geom_angle_atom_site_label_3
_geom_angle_site_symmetry_1
_geom_angle_site_symmetry_3
_geom_angle
Ag Yb Ag 11_444 25_565 180.00(3)
Ag Yb Si 11_444 11_444 0.00(3)
Ag Yb Si 25_565 11_444 180.0
Ag Yb Si 11_444 25_565 180.00(3)
Ag Yb Si 25_565 25_565 0.00(3)
Si Yb Si 11_444 25_565 180.00(3)
Ag Yb Ag 11_444 11_554 135.70(3)
Ag Yb Ag 25_565 11_554 44.30(3)
Si Yb Ag 11_444 11_554 135.70(3)
Si Yb Ag 25_565 11_554 44.30(3)
Ag Yb Ag 11_444 25_455 44.30(3)
Ag Yb Ag 25_565 25_455 135.70(3)
Si Yb Ag 11_444 25_455 44.30(3)
Si Yb Ag 25_565 25_455 135.70(3)
Ag Yb Ag 11_554 25_455 180.0
Ag Yb Si 11_444 11_554 135.70(3)
Ag Yb Si 25_565 11_554 44.30(3)
Si Yb Si 11_444 11_554 135.70(3)
Si Yb Si 25_565 11_554 44.30(3)
Ag Yb Si 11_554 11_554 0.00(3)
Ag Yb Si 25_455 11_554 180.0
Ag Yb Si 11_444 25_455 44.30(3)
Ag Yb Si 25_565 25_455 135.70(3)
Si Yb Si 11_444 25_455 44.30(3)
Si Yb Si 25_565 25_455 135.70(3)
Ag Yb Si 11_554 25_455 180.0
Ag Yb Si 25_455 25_455 0.0
Si Yb Si 11_554 25_455 180.0
Ag Yb Ag 11_444 11_454 81.828(10)
Ag Yb Ag 25_565 11_454 98.172(10)
Si Yb Ag 11_444 11_454 81.828(10)
Si Yb Ag 25_565 11_454 98.172(10)
Ag Yb Ag 11_554 11_454 81.828(10)
Ag Yb Ag 25_455 11_454 98.172(10)
Si Yb Ag 11_554 11_454 81.828(10)
Si Yb Ag 25_455 11_454 98.172(10)
Ag Yb Ag 11_444 11_544 81.828(10)
Ag Yb Ag 25_565 11_544 98.172(10)
Si Yb Ag 11_444 11_544 81.828(10)
Si Yb Ag 25_565 11_544 98.172(10)
Ag Yb Ag 11_554 11_544 81.828(10)
Ag Yb Ag 25_455 11_544 98.172(10)
Si Yb Ag 11_554 11_544 81.828(10)
Si Yb Ag 25_455 11_544 98.172(10)
Ag Yb Ag 11_454 11_544 135.70(3)
Ag Yb Ag 11_444 25_465 98.172(10)
Ag Yb Ag 25_565 25_465 81.828(10)
Si Yb Ag 11_444 25_465 98.172(10)
Si Yb Ag 25_565 25_465 81.828(10)
Ag Yb Ag 11_554 25_465 98.172(10)
Ag Yb Ag 25_455 25_465 81.828(10)
Si Yb Ag 11_554 25_465 98.172(10)
Si Yb Ag 25_455 25_465 81.828(10)
Ag Yb Ag 11_454 25_465 44.30(3)
Ag Yb Ag 11_544 25_465 180.0
Ag Yb Ag 11_444 25 98.172(10)
Ag Yb Ag 25_565 25 81.828(10)
Si Yb Ag 11_444 25 98.172(10)
Si Yb Ag 25_565 25 81.828(10)
Ag Yb Ag 11_554 25 98.172(10)
Ag Yb Ag 25_455 25 81.828(10)
Si Yb Ag 11_554 25 98.172(10)
Si Yb Ag 25_455 25 81.828(10)
Ag Yb Ag 11_454 25 180.00(3)
Ag Yb Ag 11_544 25 44.30(3)
Ag Yb Ag 25_465 25 135.70(3)
Ag Si Ag 19_566 25_455 120.55(3)
Si Si Ag 19_566 25_455 120.55(3)
Si Si Si 19_566 25_455 120.55(3)
Ag Si Ag 19_566 25 120.55(3)
Si Si Ag 19_566 25 120.55(3)
Ag Si Ag 25_455 25 118.90(7)
Si Si Ag 25_455 25 118.90(7)
Ag Si Si 19_566 25 120.55(3)
Si Si Si 19_566 25 120.55(3)
Ag Si Si 25_455 25 118.90(7)
Si Si Si 25_455 25 118.90(7)
Ag Si Yb 19_566 25_565 67.851(14)
Si Si Yb 19_566 25_565 67.851(14)
Ag Si Yb 25_455 25_565 139.082(6)
Si Si Yb 25_455 25_565 139.082(6)
Ag Si Yb 25 25_565 68.139(14)
Si Si Yb 25 25_565 68.139(14)
Ag Si Yb 19_566 25_455 67.851(14)
Si Si Yb 19_566 25_455 67.851(14)
Ag Si Yb 25_455 25_455 68.139(14)
Si Si Yb 25_455 25_455 68.139(14)
Ag Si Yb 25 25_455 139.082(6)
Si Si Yb 25 25_455 139.082(6)
Yb Si Yb 25_565 25_455 135.70(3)
Ag Si Yb 19_566 25_465 67.851(14)
Si Si Yb 19_566 25_465 67.851(14)
Ag Si Yb 25_455 25_465 68.139(14)
Si Si Yb 25_455 25_465 68.139(14)
Ag Si Yb 25 25_465 139.082(6)
Si Si Yb 25 25_465 139.082(6)
Yb Si Yb 25_565 25_465 81.828(10)
Yb Si Yb 25_455 25_465 81.828(10)
Ag Si Yb 19_566 25 67.851(14)
Si Si Yb 19_566 25 67.851(14)
Ag Si Yb 25_455 25 139.082(6)
Si Si Yb 25_455 25 139.082(6)
Ag Si Yb 25 25 68.139(14)
Si Si Yb 25 25 68.139(14)
Yb Si Yb 25_565 25 81.828(10)
Yb Si Yb 25_455 25 81.828(10)
Yb Si Yb 25_465 25 135.70(3)
Ag Si Yb 19_566 1_545 139.381(10)
Si Si Yb 19_566 1_545 139.381(10)
Ag Si Yb 25_455 1_545 67.30(3)
Si Si Yb 25_455 1_545 67.30(3)
Ag Si Yb 25 1_545 67.30(3)
Si Si Yb 25 1_545 67.30(3)
Yb Si Yb 25_565 1_545 135.443(14)
Yb Si Yb 25_455 1_545 81.941(6)
Yb Si Yb 25_465 1_545 135.443(14)
Yb Si Yb 25 1_545 81.941(6)
Ag Si Yb 19_566 . 139.381(10)
Si Si Yb 19_566 . 139.381(10)
Ag Si Yb 25_455 . 67.30(3)
Si Si Yb 25_455 . 67.30(3)
Ag Si Yb 25 . 67.30(3)
Si Si Yb 25 . 67.30(3)
Yb Si Yb 25_565 . 81.941(6)
Yb Si Yb 25_455 . 135.443(14)
Yb Si Yb 25_465 . 81.941(6)
Yb Si Yb 25 . 135.443(14)
Yb Si Yb 1_545 . 81.24(2)

loop_
_geom_bond_atom_site_label_1
_geom_bond_atom_site_label_2
_geom_bond_site_symmetry_2
_geom_bond_distance
_geom_bond_publ_flag
Yb Ag 11_444 3.1116(3) ?
Yb Ag 25_565 3.1116(3) ?
Yb Si 11_444 3.1116(3) ?
Yb Si 25_565 3.1116(3) ?
Yb Ag 11_554 3.1116(3) ?
Yb Ag 25_455 3.1116(3) ?
Yb Si 11_554 3.1116(3) ?
Yb Si 25_455 3.1116(3) ?
Yb Ag 11_454 3.1116(3) ?
Yb Ag 11_544 3.1116(3) ?
Yb Ag 25_465 3.1116(3) ?
Yb Ag 25 3.1116(3) y
Si Ag 19_566 2.3463(16) y
Si Si 19_566 2.3463(16) ?
Si Ag 25_455 2.3664(8) ?
Si Si 25_455 2.3664(8) ?
Si Ag 25 2.3664(8) y
Si Si 25 2.3664(8) ?
Si Yb 25_565 3.1116(3) ?
Si Yb 25_455 3.1116(3) ?
Si Yb 25_465 3.1116(3) ?
Si Yb 25 3.1116(3) y
Si Yb 1_545 3.1302(6) y
